data_4071135
loop_
_publ_author_name
'Tanabe, Makoto'
'Ito, Daisuke'
'Osakada, Kohtaro'

_publ_section_title
;
 Ligand Exchange of Diplatinum Complexes with Bridging Silyl Ligands
 Involving Si&#x2212;H Bond Cleavage and Formation
;
_journal_issue 10
_journal_name_full Organometallics
_journal_page_first 2258
_journal_paper_doi 10.1021/om7012869
_journal_volume 27
_journal_year 2008
_chemical_formula_moiety 'C80 H76 O P4 Pt2 Si2 '
_chemical_formula_sum 'C80 H76 O P4 Pt2 Si2'
_chemical_formula_weight 1623.73
_space_group_IT_number 2
_symmetry_cell_setting triclinic
_symmetry_Int_Tables_number 2
_symmetry_space_group_name_Hall '-P 1'
_symmetry_space_group_name_H-M 'P -1'
_cell_angle_alpha 85.119(4)
_cell_angle_beta 86.097(4)
_cell_angle_gamma 89.294(4)
_cell_formula_units_Z 2
_cell_length_a 12.388(2)
_cell_length_b 13.734(2)
_cell_length_c 20.297(3)
_cell_measurement_reflns_used 9016
_cell_measurement_temperature 113.1
_cell_measurement_theta_max 27.5
_cell_measurement_theta_min 3.0
_cell_volume 3432.7(9)
_computing_cell_refinement CrystalClear
_computing_data_collection CrystalClear
_computing_data_reduction CrystalStructure
_computing_publication_material 'CrystalStructure 3.7.0'
_computing_structure_refinement CRYSTALS
_computing_structure_solution SIR97
_diffrn_detector_area_resol_mean 7.31
_diffrn_measured_fraction_theta_full 0.937
_diffrn_measured_fraction_theta_max 0.937
_diffrn_measurement_device_type 'Rigaku Saturn'
_diffrn_measurement_method \w
_diffrn_radiation_type 'Mo K\a'
_diffrn_radiation_wavelength 0.71070
_diffrn_reflns_av_R_equivalents 0.031
_diffrn_reflns_limit_h_max 16
_diffrn_reflns_limit_h_min -16
_diffrn_reflns_limit_k_max 17
_diffrn_reflns_limit_k_min -17
_diffrn_reflns_limit_l_max 23
_diffrn_reflns_limit_l_min -26
_diffrn_reflns_number 26131
_diffrn_reflns_theta_full 27.48
_diffrn_reflns_theta_max 27.48
_exptl_absorpt_coefficient_mu 4.229
_exptl_absorpt_correction_T_max 0.713
_exptl_absorpt_correction_T_min 0.616
_exptl_absorpt_correction_type multi-scan
_exptl_absorpt_process_details 'Jacobson, R. (1998) Private communication'
_exptl_crystal_colour yellow
_exptl_crystal_density_diffrn 1.571
_exptl_crystal_density_method 'not measured'
_exptl_crystal_description prism
_exptl_crystal_F_000 1616.00
_exptl_crystal_size_max 0.18
_exptl_crystal_size_mid 0.12
_exptl_crystal_size_min 0.08
_refine_diff_density_max 2.27
_refine_diff_density_min -1.27
_refine_ls_extinction_method none
_refine_ls_goodness_of_fit_ref 1.019
_refine_ls_hydrogen_treatment refall
_refine_ls_number_parameters 878
_refine_ls_number_reflns 11116
_refine_ls_R_factor_gt 0.0360
_refine_ls_shift/su_max 0.0118
_refine_ls_structure_factor_coef Fsqd
_refine_ls_weighting_details 'w = 1/[0.0002Fo^2^ + 1.0000\s(Fo^2^)]/(4Fo^2^)'
_refine_ls_weighting_scheme calc
_refine_ls_wR_factor_ref 0.0757
_reflns_number_gt 11005
_reflns_number_total 14745
_reflns_threshold_expression F^2^>2.0\s(F^2^)
_cod_data_source_file om7012869-file001.cif
_cod_data_source_block '__Complex10'
_cod_original_cell_volume 3432.7(10)
_cod_original_formula_sum 'C80 H76 O P4 Pt2 Si2 '
_cod_database_code 4071135

loop_
_symmetry_equiv_pos_site_id
_symmetry_equiv_pos_as_xyz
1 +X,+Y,+Z
2 -X,-Y,-Z

loop_
_atom_site_label
_atom_site_type_symbol
_atom_site_fract_x
_atom_site_fract_y
_atom_site_fract_z
_atom_site_U_iso_or_equiv
_atom_site_adp_type
_atom_site_occupancy
_atom_site_symmetry_multiplicity
_atom_site_calc_flag
_atom_site_refinement_flags
Pt1 Pt 0.29483(2) 0.217040(10) 0.156310(10) 0.01479(5) Uani 1.00 1 d .
Pt2 Pt 0.20440(2) 0.265250(10) 0.342330(10) 0.01420(5) Uani 1.00 1 d .
P1 P 0.27869(12) 0.28867(10) 0.05031(6) 0.0182(3) Uani 1.00 1 d .
P2 P 0.40830(12) 0.10789(10) 0.10539(6) 0.0198(3) Uani 1.00 1 d .
P3 P 0.11824(12) 0.39009(9) 0.39473(6) 0.0180(3) Uani 1.00 1 d .
P4 P 0.22750(12) 0.19419(9) 0.44815(6) 0.0161(3) Uani 1.00 1 d .
Si1 Si 0.22809(12) 0.33272(10) 0.22981(6) 0.0160(3) Uani 1.00 1 d .
Si2 Si 0.26196(12) 0.14626(10) 0.26741(6) 0.0157(3) Uani 1.00 1 d .
O1 O 0.6317(7) 0.6892(6) 0.3003(5) 0.134(4) Uani 1.00 1 d .
C1 C 0.3536(4) 0.4112(3) 0.2231(2) 0.0194(14) Uani 1.00 1 d .
C2 C 0.4394(4) 0.3888(4) 0.2632(2) 0.0251(15) Uani 1.00 1 d .
C3 C 0.5397(5) 0.4343(4) 0.2521(3) 0.0359(19) Uani 1.00 1 d .
C4 C 0.5577(5) 0.5040(4) 0.1996(3) 0.042(2) Uani 1.00 1 d .
C5 C 0.4744(5) 0.5301(4) 0.1596(3) 0.041(2) Uani 1.00 1 d .
C6 C 0.3739(5) 0.4845(3) 0.1711(2) 0.0262(16) Uani 1.00 1 d .
C7 C 0.1089(4) 0.4063(3) 0.2001(2) 0.0201(14) Uani 1.00 1 d .
C8 C 0.0968(5) 0.5073(4) 0.2056(2) 0.0288(17) Uani 1.00 1 d .
C9 C 0.0046(6) 0.5583(4) 0.1858(3) 0.046(2) Uani 1.00 1 d .
C10 C -0.0766(5) 0.5097(5) 0.1605(3) 0.046(2) Uani 1.00 1 d .
C11 C -0.0687(5) 0.4106(5) 0.1545(3) 0.0369(19) Uani 1.00 1 d .
C12 C 0.0225(4) 0.3604(4) 0.1740(2) 0.0253(15) Uani 1.00 1 d .
C13 C 0.3770(4) 0.0649(3) 0.2961(2) 0.0186(14) Uani 1.00 1 d .
C14 C 0.4832(5) 0.1003(4) 0.2888(2) 0.0257(16) Uani 1.00 1 d .
C15 C 0.5708(5) 0.0442(4) 0.3081(3) 0.0325(18) Uani 1.00 1 d .
C16 C 0.5544(5) -0.0513(4) 0.3344(3) 0.038(2) Uani 1.00 1 d .
C17 C 0.4520(5) -0.0890(4) 0.3423(2) 0.0307(17) Uani 1.00 1 d .
C18 C 0.3637(5) -0.0319(3) 0.3243(2) 0.0240(15) Uani 1.00 1 d .
C19 C 0.1404(4) 0.0666(3) 0.2561(2) 0.0205(14) Uani 1.00 1 d .
C20 C 0.0348(5) 0.0992(4) 0.2700(2) 0.0277(16) Uani 1.00 1 d .
C21 C -0.0565(5) 0.0466(5) 0.2562(3) 0.040(2) Uani 1.00 1 d .
C22 C -0.0408(5) -0.0418(5) 0.2304(3) 0.049(2) Uani 1.00 1 d .
C23 C 0.0624(5) -0.0781(4) 0.2172(3) 0.0350(19) Uani 1.00 1 d .
C24 C 0.1501(4) -0.0225(3) 0.2290(2) 0.0227(15) Uani 1.00 1 d .
C25 C 0.2640(5) 0.4176(3) 0.0220(2) 0.0235(15) Uani 1.00 1 d .
C26 C 0.3501(5) 0.4730(4) -0.0068(3) 0.0333(18) Uani 1.00 1 d .
C27 C 0.3361(6) 0.5723(4) -0.0240(3) 0.045(2) Uani 1.00 1 d .
C28 C 0.2373(6) 0.6175(4) -0.0117(3) 0.040(2) Uani 1.00 1 d .
C29 C 0.1512(6) 0.5622(4) 0.0171(2) 0.0382(19) Uani 1.00 1 d .
C30 C 0.1637(5) 0.4637(4) 0.0330(2) 0.0303(17) Uani 1.00 1 d .
C31 C 0.1672(4) 0.2322(3) 0.0127(2) 0.0227(15) Uani 1.00 1 d .
C32 C 0.1499(6) 0.2512(4) -0.0538(3) 0.043(2) Uani 1.00 1 d .
C33 C 0.0683(6) 0.2041(4) -0.0814(3) 0.055(2) Uani 1.00 1 d .
C34 C 0.0023(5) 0.1398(4) -0.0437(3) 0.044(2) Uani 1.00 1 d .
C35 C 0.0175(5) 0.1206(4) 0.0231(3) 0.0362(19) Uani 1.00 1 d .
C36 C 0.1009(5) 0.1658(4) 0.0514(3) 0.0284(16) Uani 1.00 1 d .
C37 C 0.5497(4) 0.1261(3) 0.1203(2) 0.0209(14) Uani 1.00 1 d .
C38 C 0.5773(4) 0.2132(4) 0.1453(2) 0.0259(16) Uani 1.00 1 d .
C39 C 0.6841(5) 0.2325(4) 0.1563(3) 0.0316(17) Uani 1.00 1 d .
C40 C 0.7652(5) 0.1655(4) 0.1424(3) 0.0378(19) Uani 1.00 1 d .
C41 C 0.7389(5) 0.0789(4) 0.1179(3) 0.0383(19) Uani 1.00 1 d .
C42 C 0.6323(4) 0.0595(4) 0.1068(3) 0.0304(17) Uani 1.00 1 d .
C43 C 0.3890(4) -0.0246(3) 0.1150(2) 0.0222(15) Uani 1.00 1 d .
C44 C 0.3140(5) -0.0670(4) 0.0785(2) 0.0291(17) Uani 1.00 1 d .
C45 C 0.2914(5) -0.1658(4) 0.0899(3) 0.0359(19) Uani 1.00 1 d .
C46 C 0.3411(5) -0.2226(4) 0.1384(3) 0.042(2) Uani 1.00 1 d .
C47 C 0.4127(5) -0.1811(4) 0.1754(3) 0.0359(19) Uani 1.00 1 d .
C48 C 0.4377(4) -0.0821(4) 0.1647(2) 0.0259(16) Uani 1.00 1 d .
C49 C 0.3961(5) 0.2470(4) -0.0022(2) 0.0263(16) Uani 1.00 1 d .
C50 C 0.4105(5) 0.1372(4) 0.0141(2) 0.0261(16) Uani 1.00 1 d .
C51 C 0.1469(5) 0.5186(3) 0.3716(2) 0.0210(15) Uani 1.00 1 d .
C52 C 0.2553(5) 0.5446(4) 0.3584(2) 0.0307(17) Uani 1.00 1 d .
C53 C 0.2837(5) 0.6412(4) 0.3387(3) 0.039(2) Uani 1.00 1 d .
C54 C 0.2031(6) 0.7111(4) 0.3319(3) 0.040(2) Uani 1.00 1 d .
C55 C 0.0957(5) 0.6864(4) 0.3446(3) 0.0365(19) Uani 1.00 1 d .
C56 C 0.0667(5) 0.5900(3) 0.3645(2) 0.0248(15) Uani 1.00 1 d .
C57 C -0.0291(5) 0.3791(3) 0.3976(2) 0.0234(15) Uani 1.00 1 d .
C58 C -0.0966(5) 0.3916(3) 0.4532(2) 0.0264(16) Uani 1.00 1 d .
C59 C -0.2077(5) 0.3793(4) 0.4522(3) 0.0337(18) Uani 1.00 1 d .
C60 C -0.2518(5) 0.3552(4) 0.3957(3) 0.0336(18) Uani 1.00 1 d .
C61 C -0.1867(5) 0.3431(4) 0.3400(3) 0.039(2) Uani 1.00 1 d .
C62 C -0.0756(5) 0.3545(4) 0.3402(3) 0.0324(18) Uani 1.00 1 d .
C63 C 0.3683(4) 0.1987(3) 0.4714(2) 0.0195(14) Uani 1.00 1 d .
C64 C 0.4388(5) 0.1246(4) 0.4552(2) 0.0264(16) Uani 1.00 1 d .
C65 C 0.5457(5) 0.1265(4) 0.4695(3) 0.0345(18) Uani 1.00 1 d .
C66 C 0.5846(5) 0.2025(4) 0.5002(3) 0.0361(19) Uani 1.00 1 d .
C67 C 0.5142(5) 0.2777(4) 0.5177(3) 0.041(2) Uani 1.00 1 d .
C68 C 0.4073(5) 0.2758(4) 0.5038(3) 0.0323(18) Uani 1.00 1 d .
C69 C 0.1865(4) 0.0701(3) 0.4792(2) 0.0193(14) Uani 1.00 1 d .
C70 C 0.1365(4) 0.0133(3) 0.4371(2) 0.0227(15) Uani 1.00 1 d .
C71 C 0.1032(5) -0.0810(4) 0.4600(3) 0.0320(18) Uani 1.00 1 d .
C72 C 0.1185(5) -0.1169(4) 0.5247(3) 0.0329(18) Uani 1.00 1 d .
C73 C 0.1683(5) -0.0592(4) 0.5663(3) 0.0333(18) Uani 1.00 1 d .
C74 C 0.2014(4) 0.0335(3) 0.5434(2) 0.0240(15) Uani 1.00 1 d .
C75 C 0.1486(4) 0.3765(3) 0.4827(2) 0.0208(14) Uani 1.00 1 d .
C76 C 0.1508(4) 0.2681(3) 0.5080(2) 0.0219(15) Uani 1.00 1 d .
C77 C 0.7229(8) 0.6212(5) 0.3269(4) 0.069(3) Uani 1.00 1 d .
C78 C 0.8135(9) 0.6825(9) 0.3195(8) 0.155(6) Uani 1.00 1 d .
C79 C 0.7968(10) 0.7321(11) 0.2493(10) 0.256(9) Uani 1.00 1 d .
C80 C 0.6961(9) 0.7476(6) 0.2429(5) 0.087(3) Uani 1.00 1 d .
H1 H 0.4284 0.3404 0.2993 0.030 Uiso 1.00 1 c R
H2 H 0.5956 0.4171 0.2808 0.044 Uiso 1.00 1 c R
H3 H 0.6267 0.5338 0.1916 0.050 Uiso 1.00 1 c R
H4 H 0.4860 0.5790 0.1240 0.048 Uiso 1.00 1 c R
H5 H 0.3174 0.5031 0.1432 0.031 Uiso 1.00 1 c R
H6 H 0.1531 0.5415 0.2230 0.035 Uiso 1.00 1 c R
H7 H -0.0021 0.6265 0.1901 0.056 Uiso 1.00 1 c R
H8 H -0.1395 0.5443 0.1472 0.054 Uiso 1.00 1 c R
H9 H -0.1253 0.3775 0.1364 0.044 Uiso 1.00 1 c R
H10 H 0.0270 0.2920 0.1701 0.030 Uiso 1.00 1 c R
H11 H 0.4949 0.1653 0.2698 0.031 Uiso 1.00 1 c R
H12 H 0.6416 0.0708 0.3043 0.040 Uiso 1.00 1 c R
H13 H 0.6145 -0.0911 0.3462 0.047 Uiso 1.00 1 c R
H14 H 0.4419 -0.1545 0.3606 0.037 Uiso 1.00 1 c R
H15 H 0.2928 -0.0581 0.3313 0.029 Uiso 1.00 1 c R
H16 H 0.0249 0.1598 0.2890 0.033 Uiso 1.00 1 c R
H17 H -0.1274 0.0713 0.2655 0.049 Uiso 1.00 1 c R
H18 H -0.1015 -0.0784 0.2208 0.061 Uiso 1.00 1 c R
H19 H 0.0727 -0.1406 0.2009 0.043 Uiso 1.00 1 c R
H20 H 0.2208 -0.0456 0.2172 0.028 Uiso 1.00 1 c R
H21 H 0.4185 0.4427 -0.0147 0.040 Uiso 1.00 1 c R
H22 H 0.3946 0.6102 -0.0447 0.054 Uiso 1.00 1 c R
H23 H 0.2281 0.6855 -0.0227 0.049 Uiso 1.00 1 c R
H24 H 0.0831 0.5926 0.0262 0.045 Uiso 1.00 1 c R
H25 H 0.1033 0.4262 0.0514 0.035 Uiso 1.00 1 c R
H26 H 0.1948 0.2970 -0.0802 0.052 Uiso 1.00 1 c R
H27 H 0.0579 0.2170 -0.1273 0.067 Uiso 1.00 1 c R
H28 H -0.0532 0.1073 -0.0633 0.054 Uiso 1.00 1 c R
H29 H -0.0290 0.0763 0.0497 0.044 Uiso 1.00 1 c R
H30 H 0.1117 0.1524 0.0972 0.034 Uiso 1.00 1 c R
H31 H 0.5224 0.2601 0.1542 0.031 Uiso 1.00 1 c R
H32 H 0.7016 0.2921 0.1736 0.038 Uiso 1.00 1 c R
H33 H 0.8380 0.1785 0.1506 0.045 Uiso 1.00 1 c R
H34 H 0.7944 0.0331 0.1078 0.046 Uiso 1.00 1 c R
H35 H 0.6152 -0.0005 0.0899 0.037 Uiso 1.00 1 c R
H36 H 0.2783 -0.0278 0.0457 0.035 Uiso 1.00 1 c R
H37 H 0.2416 -0.1950 0.0641 0.044 Uiso 1.00 1 c R
H38 H 0.3254 -0.2904 0.1461 0.051 Uiso 1.00 1 c R
H39 H 0.4457 -0.2202 0.2094 0.043 Uiso 1.00 1 c R
H40 H 0.4883 -0.0536 0.1905 0.031 Uiso 1.00 1 c R
H41 H 0.3828 0.2605 -0.0477 0.031 Uiso 1.00 1 c R
H42 H 0.4596 0.2801 0.0069 0.031 Uiso 1.00 1 c R
H43 H 0.4778 0.1166 -0.0056 0.031 Uiso 1.00 1 c R
H44 H 0.3533 0.1037 -0.0031 0.031 Uiso 1.00 1 c R
H45 H 0.3101 0.4960 0.3634 0.037 Uiso 1.00 1 c R
H46 H 0.3574 0.6596 0.3307 0.046 Uiso 1.00 1 c R
H47 H 0.2215 0.7766 0.3170 0.047 Uiso 1.00 1 c R
H48 H 0.0418 0.7359 0.3402 0.043 Uiso 1.00 1 c R
H49 H -0.0072 0.5728 0.3732 0.029 Uiso 1.00 1 c R
H50 H -0.0665 0.4093 0.4923 0.032 Uiso 1.00 1 c R
H51 H -0.2529 0.3871 0.4911 0.039 Uiso 1.00 1 c R
H52 H -0.3279 0.3478 0.3953 0.040 Uiso 1.00 1 c R
H53 H -0.2176 0.3252 0.3012 0.047 Uiso 1.00 1 c R
H54 H -0.0306 0.3470 0.3011 0.038 Uiso 1.00 1 c R
H55 H 0.4124 0.0716 0.4339 0.032 Uiso 1.00 1 c R
H56 H 0.5925 0.0745 0.4579 0.042 Uiso 1.00 1 c R
H57 H 0.6584 0.2044 0.5100 0.042 Uiso 1.00 1 c R
H58 H 0.5402 0.3309 0.5389 0.049 Uiso 1.00 1 c R
H59 H 0.3595 0.3266 0.5164 0.039 Uiso 1.00 1 c R
H60 H 0.1261 0.0383 0.3929 0.027 Uiso 1.00 1 c R
H61 H 0.0691 -0.1204 0.4313 0.039 Uiso 1.00 1 c R
H62 H 0.0950 -0.1808 0.5404 0.038 Uiso 1.00 1 c R
H63 H 0.1794 -0.0836 0.6106 0.038 Uiso 1.00 1 c R
H64 H 0.2357 0.0731 0.5719 0.029 Uiso 1.00 1 c R
H65 H 0.2174 0.4040 0.4874 0.025 Uiso 1.00 1 c R
H66 H 0.0947 0.4098 0.5079 0.025 Uiso 1.00 1 c R
H67 H 0.0785 0.2451 0.5138 0.026 Uiso 1.00 1 c R
H68 H 0.1833 0.2606 0.5492 0.026 Uiso 1.00 1 c R
H69 H 0.7053 0.5982 0.3718 0.086 Uiso 1.00 1 c R
H70 H 0.7355 0.5671 0.3011 0.086 Uiso 1.00 1 c R
H71 H 0.8082 0.7292 0.3515 0.196 Uiso 1.00 1 c R
H72 H 0.8799 0.6475 0.3227 0.196 Uiso 1.00 1 c R
H73 H 0.8357 0.7917 0.2428 0.285 Uiso 1.00 1 c R
H74 H 0.8238 0.6889 0.2179 0.285 Uiso 1.00 1 c R
H75 H 0.6768 0.7278 0.2015 0.102 Uiso 1.00 1 c R
H76 H 0.6809 0.8153 0.2448 0.102 Uiso 1.00 1 c R

loop_
_atom_site_aniso_label
_atom_site_aniso_U_11
_atom_site_aniso_U_22
_atom_site_aniso_U_33
_atom_site_aniso_U_12
_atom_site_aniso_U_13
_atom_site_aniso_U_23
Pt1 0.01653(12) 0.01684(10) 0.01071(12) 0.00192(8) 0.00001(9) -0.00043(8)
Pt2 0.01891(12) 0.01261(10) 0.01103(12) 0.00271(8) -0.00139(9) -0.00077(6)
P1 0.0214(8) 0.0198(6) 0.0130(7) -0.0021(5) -0.0006(6) 0.0018(5)
P2 0.0221(8) 0.0239(7) 0.0135(7) 0.0027(5) -0.0004(6) -0.0038(5)
P3 0.0263(8) 0.0119(6) 0.0155(7) 0.0039(5) 0.0019(6) -0.0024(5)
P4 0.0225(8) 0.0150(6) 0.0107(7) 0.0013(5) -0.0018(5) -0.0008(5)
Si1 0.0200(8) 0.0136(6) 0.0142(7) 0.0025(5) -0.0015(6) -0.0001(5)
Si2 0.0204(8) 0.0131(6) 0.0129(7) 0.0048(5) 0.0019(6) -0.0012(5)
O1 0.128(8) 0.109(6) 0.162(9) 0.026(5) -0.002(7) -0.007(6)
C1 0.023(3) 0.020(2) 0.015(2) -0.000(2) 0.001(2) -0.000(2)
C2 0.023(3) 0.024(2) 0.028(3) -0.000(2) -0.004(2) -0.002(2)
C3 0.029(3) 0.039(3) 0.042(4) -0.006(2) -0.011(3) -0.008(3)
C4 0.036(4) 0.042(3) 0.048(4) -0.017(3) -0.004(3) -0.001(3)
C5 0.046(4) 0.037(3) 0.037(4) -0.021(3) 0.006(3) 0.000(2)
C6 0.036(3) 0.020(2) 0.022(3) -0.006(2) -0.002(2) -0.002(2)
C7 0.019(3) 0.031(2) 0.009(2) 0.001(2) 0.001(2) 0.004(2)
C8 0.042(4) 0.027(3) 0.018(3) 0.012(2) -0.004(2) -0.001(2)
C9 0.056(5) 0.029(3) 0.054(4) 0.021(3) -0.011(4) -0.006(3)
C10 0.030(4) 0.059(4) 0.047(4) 0.021(3) -0.004(3) 0.008(3)
C11 0.025(3) 0.059(4) 0.026(3) -0.000(3) -0.007(2) 0.007(3)
C12 0.028(3) 0.027(3) 0.020(3) -0.001(2) 0.002(2) 0.004(2)
C13 0.019(3) 0.025(2) 0.013(2) 0.003(2) -0.002(2) -0.005(2)
C14 0.030(3) 0.030(3) 0.018(3) 0.001(2) -0.005(2) -0.005(2)
C15 0.019(3) 0.044(3) 0.035(3) 0.008(2) -0.004(2) -0.009(2)
C16 0.040(4) 0.043(3) 0.033(3) 0.027(3) -0.023(3) -0.014(2)
C17 0.046(4) 0.024(3) 0.023(3) 0.015(2) -0.009(3) -0.005(2)
C18 0.029(3) 0.019(2) 0.025(3) 0.005(2) -0.004(2) -0.005(2)
C19 0.022(3) 0.027(2) 0.013(2) 0.001(2) -0.003(2) -0.003(2)
C20 0.031(3) 0.030(3) 0.022(3) 0.001(2) 0.005(2) -0.008(2)
C21 0.017(3) 0.057(4) 0.049(4) 0.005(3) -0.004(3) -0.016(3)
C22 0.035(4) 0.058(4) 0.060(5) -0.016(3) -0.011(3) -0.025(3)
C23 0.030(3) 0.037(3) 0.042(4) -0.007(2) -0.007(3) -0.018(3)
C24 0.020(3) 0.028(2) 0.022(3) -0.002(2) -0.005(2) -0.010(2)
C25 0.038(3) 0.020(2) 0.012(2) -0.005(2) -0.006(2) 0.002(2)
C26 0.038(4) 0.027(3) 0.035(3) -0.011(2) -0.009(3) 0.003(2)
C27 0.062(5) 0.030(3) 0.042(4) -0.030(3) -0.018(4) 0.017(3)
C28 0.074(5) 0.024(3) 0.026(3) -0.006(3) -0.020(3) -0.001(2)
C29 0.058(5) 0.041(3) 0.015(3) 0.016(3) 0.001(3) 0.000(2)
C30 0.041(4) 0.030(3) 0.017(3) 0.003(2) 0.003(2) 0.008(2)
C31 0.028(3) 0.020(2) 0.020(3) -0.001(2) -0.010(2) 0.004(2)
C32 0.068(5) 0.031(3) 0.031(3) -0.017(3) -0.021(3) 0.012(2)
C33 0.088(6) 0.031(3) 0.048(4) -0.020(3) -0.042(4) 0.010(3)
C34 0.035(4) 0.040(3) 0.062(5) -0.005(3) -0.032(3) -0.006(3)
C35 0.030(3) 0.030(3) 0.050(4) -0.011(2) 0.003(3) -0.014(3)
C36 0.032(3) 0.025(2) 0.027(3) -0.004(2) 0.003(2) -0.001(2)
C37 0.016(3) 0.026(2) 0.019(3) -0.003(2) 0.002(2) -0.000(2)
C38 0.024(3) 0.029(3) 0.024(3) 0.004(2) 0.003(2) 0.000(2)
C39 0.033(3) 0.032(3) 0.029(3) -0.008(2) -0.001(2) 0.000(2)
C40 0.016(3) 0.044(3) 0.053(4) -0.008(2) 0.002(3) 0.001(3)
C41 0.018(3) 0.047(4) 0.050(4) 0.008(2) 0.003(3) -0.007(3)
C42 0.021(3) 0.037(3) 0.033(3) 0.005(2) 0.003(2) -0.009(2)
C43 0.021(3) 0.024(2) 0.023(3) 0.009(2) -0.001(2) -0.009(2)
C44 0.029(3) 0.033(3) 0.027(3) 0.002(2) -0.006(2) -0.009(2)
C45 0.036(4) 0.028(3) 0.046(4) -0.004(2) -0.006(3) -0.013(2)
C46 0.045(4) 0.018(3) 0.065(5) 0.002(2) -0.007(3) -0.007(3)
C47 0.038(4) 0.024(3) 0.045(4) 0.009(2) -0.003(3) 0.003(2)
C48 0.028(3) 0.027(3) 0.024(3) 0.003(2) -0.002(2) -0.007(2)
C49 0.029(3) 0.030(3) 0.019(3) -0.002(2) 0.007(2) 0.002(2)
C50 0.028(3) 0.031(3) 0.019(3) 0.000(2) 0.003(2) -0.006(2)
C51 0.036(3) 0.015(2) 0.012(2) 0.003(2) -0.005(2) -0.002(2)
C52 0.041(4) 0.023(3) 0.029(3) -0.002(2) -0.005(3) -0.003(2)
C53 0.043(4) 0.024(3) 0.049(4) -0.012(2) -0.005(3) 0.005(2)
C54 0.064(5) 0.015(2) 0.039(4) -0.011(3) 0.009(3) 0.000(2)
C55 0.056(4) 0.016(2) 0.036(3) 0.002(2) -0.002(3) 0.004(2)
C56 0.034(3) 0.020(2) 0.020(3) 0.008(2) -0.000(2) -0.000(2)
C57 0.032(3) 0.010(2) 0.027(3) 0.004(2) 0.004(2) -0.000(2)
C58 0.038(3) 0.014(2) 0.028(3) -0.004(2) 0.001(2) -0.005(2)
C59 0.042(4) 0.023(3) 0.033(3) -0.005(2) 0.017(3) -0.002(2)
C60 0.027(3) 0.037(3) 0.035(3) -0.003(2) -0.000(3) 0.004(2)
C61 0.035(4) 0.053(4) 0.029(3) 0.004(3) -0.001(3) -0.002(3)
C62 0.028(3) 0.045(3) 0.022(3) 0.011(2) 0.003(2) -0.000(2)
C63 0.021(3) 0.019(2) 0.017(2) -0.002(2) -0.003(2) 0.006(2)
C64 0.027(3) 0.030(3) 0.023(3) 0.001(2) -0.003(2) -0.005(2)
C65 0.028(3) 0.044(3) 0.032(3) 0.005(2) -0.003(3) -0.005(2)
C66 0.023(3) 0.050(4) 0.032(3) -0.004(2) -0.007(2) 0.020(3)
C67 0.035(4) 0.031(3) 0.057(4) -0.014(3) -0.013(3) 0.001(3)
C68 0.036(3) 0.019(2) 0.043(4) -0.002(2) -0.009(3) -0.001(2)
C69 0.023(3) 0.011(2) 0.024(3) -0.001(2) -0.002(2) 0.002(2)
C70 0.027(3) 0.020(2) 0.020(3) -0.002(2) 0.006(2) -0.002(2)
C71 0.029(3) 0.021(2) 0.046(4) -0.003(2) 0.004(3) -0.011(2)
C72 0.030(3) 0.020(2) 0.046(4) 0.003(2) 0.009(3) 0.004(2)
C73 0.032(3) 0.032(3) 0.032(3) 0.005(2) -0.001(3) 0.017(2)
C74 0.028(3) 0.022(2) 0.023(3) 0.001(2) -0.012(2) 0.004(2)
C75 0.030(3) 0.020(2) 0.014(2) 0.005(2) -0.005(2) -0.005(2)
C76 0.030(3) 0.018(2) 0.016(2) 0.002(2) 0.004(2) 0.003(2)
C77 0.093(7) 0.059(5) 0.063(6) 0.030(5) -0.040(5) -0.021(4)
C78 0.068(8) 0.123(10) 0.30(2) 0.045(7) -0.092(11) -0.109(11)
C79 0.057(8) 0.170(15) 0.48(3) 0.071(9) 0.116(14) 0.180(19)
C80 0.115(9) 0.046(5) 0.095(8) -0.001(5) 0.030(7) 0.002(5)

loop_
_atom_type_symbol
_atom_type_description
_atom_type_scat_dispersion_real
_atom_type_scat_dispersion_imag
_atom_type_scat_source
C C 0.003 0.002
;
International Tables for Crystallography
(1992, Vol. C, Tables 4.2.6.8 and 6.1.1.4)
;
H H 0.000 0.000
;
International Tables for Crystallography
(1992, Vol. C, Table 6.1.1.4)
;
P P 0.102 0.094
;
International Tables for Crystallography
(1992, Vol. C, Tables 4.2.6.8 and 6.1.1.4)
;
Pt Pt -1.703 8.390
;
International Tables for Crystallography
(1992, Vol. C, Tables 4.2.6.8 and 6.1.1.4)
;
Si Si 0.082 0.070
;
International Tables for Crystallography
(1992, Vol. C, Tables 4.2.6.8 and 6.1.1.4)
;
O O 0.011 0.006
;
International Tables for Crystallography
(1992, Vol. C, Tables 4.2.6.8 and 6.1.1.4)
;

loop_
_geom_angle_atom_site_label_1
_geom_angle_atom_site_label_2
_geom_angle_atom_site_label_3
_geom_angle
P1 Pt1 P2 84.77(4)
P1 Pt1 Si1 106.54(4)
P1 Pt1 Si2 165.23(5)
P2 Pt1 Si1 161.05(5)
P2 Pt1 Si2 104.88(4)
Si1 Pt1 Si2 67.49(4)
P3 Pt2 P4 85.56(4)
P3 Pt2 Si1 102.80(4)
P3 Pt2 Si2 165.58(5)
P4 Pt2 Si1 165.74(5)
P4 Pt2 Si2 106.53(4)
Si1 Pt2 Si2 67.12(4)
Pt1 P1 C25 129.29(19)
Pt1 P1 C31 109.73(17)
Pt1 P1 C49 107.32(18)
C25 P1 C31 102.6(2)
C25 P1 C49 103.8(2)
C31 P1 C49 100.5(2)
Pt1 P2 C37 112.32(18)
Pt1 P2 C43 123.59(19)
Pt1 P2 C50 108.75(19)
C37 P2 C43 105.3(2)
C37 P2 C50 101.1(2)
C43 P2 C50 103.2(2)
Pt2 P3 C51 122.96(18)
Pt2 P3 C57 111.87(17)
Pt2 P3 C75 108.23(17)
C51 P3 C57 105.8(2)
C51 P3 C75 102.3(2)
C57 P3 C75 103.6(2)
Pt2 P4 C63 113.02(17)
Pt2 P4 C69 125.20(19)
Pt2 P4 C76 108.04(16)
C63 P4 C69 102.6(2)
C63 P4 C76 104.2(2)
C69 P4 C76 101.4(2)
Pt1 Si1 Pt2 112.96(5)
Pt1 Si1 Si2 56.52(4)
Pt1 Si1 C1 96.74(17)
Pt1 Si1 C7 114.00(18)
Pt2 Si1 Si2 56.52(4)
Pt2 Si1 C1 106.98(17)
Pt2 Si1 C7 114.11(17)
Si2 Si1 C1 114.50(17)
Si2 Si1 C7 134.81(18)
C1 Si1 C7 110.4(2)
Pt1 Si2 Pt2 112.25(5)
Pt1 Si2 Si1 55.99(4)
Pt1 Si2 C13 112.72(16)
Pt1 Si2 C19 99.69(16)
Pt2 Si2 Si1 56.35(4)
Pt2 Si2 C13 114.27(17)
Pt2 Si2 C19 107.86(17)
Si1 Si2 C13 138.38(18)
Si1 Si2 C19 112.48(17)
C13 Si2 C19 108.9(2)
C77 O1 C80 99.8(7)
Si1 C1 C2 121.3(3)
Si1 C1 C6 122.2(4)
C2 C1 C6 115.7(5)
C1 C2 C3 122.6(5)
C2 C3 C4 120.1(6)
C3 C4 C5 119.2(6)
C4 C5 C6 120.4(5)
C1 C6 C5 121.9(5)
Si1 C7 C8 123.5(4)
Si1 C7 C12 120.6(4)
C8 C7 C12 115.8(5)
C7 C8 C9 121.7(6)
C8 C9 C10 119.7(6)
C9 C10 C11 120.7(6)
C10 C11 C12 119.4(6)
C7 C12 C11 122.6(5)
Si2 C13 C14 119.6(3)
Si2 C13 C18 124.0(4)
C14 C13 C18 116.4(5)
C13 C14 C15 122.4(5)
C14 C15 C16 119.3(5)
C15 C16 C17 120.2(6)
C16 C17 C18 120.5(5)
C13 C18 C17 121.2(5)
Si2 C19 C20 121.2(4)
Si2 C19 C24 122.9(4)
C20 C19 C24 115.7(5)
C19 C20 C21 122.6(5)
C20 C21 C22 118.4(6)
C21 C22 C23 121.0(6)
C22 C23 C24 118.8(6)
C19 C24 C23 123.3(5)
P1 C25 C26 122.3(4)
P1 C25 C30 119.0(4)
C26 C25 C30 118.6(5)
C25 C26 C27 120.1(6)
C26 C27 C28 120.8(6)
C27 C28 C29 119.2(5)
C28 C29 C30 120.4(6)
C25 C30 C29 120.9(5)
P1 C31 C32 121.6(4)
P1 C31 C36 119.2(4)
C32 C31 C36 119.1(5)
C31 C32 C33 120.4(6)
C32 C33 C34 120.9(7)
C33 C34 C35 119.6(6)
C34 C35 C36 120.2(5)
C31 C36 C35 119.8(5)
P2 C37 C38 117.9(4)
P2 C37 C42 124.2(4)
C38 C37 C42 118.0(5)
C37 C38 C39 120.7(5)
C38 C39 C40 120.4(5)
C39 C40 C41 119.4(6)
C40 C41 C42 120.2(6)
C37 C42 C41 121.2(5)
P2 C43 C44 119.8(4)
P2 C43 C48 120.7(4)
C44 C43 C48 119.0(5)
C43 C44 C45 120.2(5)
C44 C45 C46 120.5(6)
C45 C46 C47 119.6(5)
C46 C47 C48 121.2(5)
C43 C48 C47 119.4(5)
P1 C49 C50 108.1(3)
P2 C50 C49 110.3(3)
P3 C51 C52 117.2(4)
P3 C51 C56 123.4(4)
C52 C51 C56 119.4(4)
C51 C52 C53 120.6(5)
C52 C53 C54 119.3(6)
C53 C54 C55 120.8(5)
C54 C55 C56 120.3(5)
C51 C56 C55 119.7(5)
P3 C57 C58 123.9(4)
P3 C57 C62 117.8(4)
C58 C57 C62 118.3(5)
C57 C58 C59 120.6(5)
C58 C59 C60 120.4(5)
C59 C60 C61 120.1(6)
C60 C61 C62 120.3(6)
C57 C62 C61 120.3(5)
P4 C63 C64 118.9(4)
P4 C63 C68 122.4(4)
C64 C63 C68 118.6(5)
C63 C64 C65 121.1(5)
C64 C65 C66 120.5(5)
C65 C66 C67 119.3(6)
C66 C67 C68 120.4(6)
C63 C68 C67 120.1(5)
P4 C69 C70 118.5(3)
P4 C69 C74 121.8(4)
C70 C69 C74 119.7(4)
C69 C70 C71 119.5(5)
C70 C71 C72 120.2(5)
C71 C72 C73 119.7(5)
C72 C73 C74 119.9(5)
C69 C74 C73 121.0(5)
P3 C75 C76 110.2(3)
P4 C76 C75 111.4(3)
O1 C77 C78 102.7(8)
C77 C78 C79 99.1(11)
C78 C79 C80 109.8(13)
O1 C80 C79 108.4(11)
C1 C2 H1 118.2
C3 C2 H1 119.1
C2 C3 H2 119.7
C4 C3 H2 120.1
C3 C4 H3 120.0
C5 C4 H3 120.8
C4 C5 H4 119.5
C6 C5 H4 120.1
C1 C6 H5 118.7
C5 C6 H5 119.4
C7 C8 H6 118.9
C9 C8 H6 119.4
C8 C9 H7 120.4
C10 C9 H7 119.9
C9 C10 H8 119.9
C11 C10 H8 119.5
C10 C11 H9 120.1
C12 C11 H9 120.5
C7 C12 H10 118.5
C11 C12 H10 118.9
C13 C14 H11 118.4
C15 C14 H11 119.2
C14 C15 H12 120.7
C16 C15 H12 120.0
C15 C16 H13 119.8
C17 C16 H13 120.0
C16 C17 H14 119.3
C18 C17 H14 120.3
C13 C18 H15 119.0
C17 C18 H15 119.8
C19 C20 H16 118.1
C21 C20 H16 119.3
C20 C21 H17 120.7
C22 C21 H17 120.9
C21 C22 H18 119.6
C23 C22 H18 119.4
C22 C23 H19 120.6
C24 C23 H19 120.6
C19 C24 H20 117.9
C23 C24 H20 118.8
C25 C26 H21 119.6
C27 C26 H21 120.4
C26 C27 H22 120.2
C28 C27 H22 119.0
C27 C28 H23 120.8
C29 C28 H23 120.1
C28 C29 H24 119.9
C30 C29 H24 119.7
C25 C30 H25 119.5
C29 C30 H25 119.6
C31 C32 H26 119.3
C33 C32 H26 120.4
C32 C33 H27 119.7
C34 C33 H27 119.5
C33 C34 H28 120.3
C35 C34 H28 120.1
C34 C35 H29 119.9
C36 C35 H29 119.9
C31 C36 H30 119.9
C35 C36 H30 120.2
C37 C38 H31 119.4
C39 C38 H31 119.9
C38 C39 H32 119.8
C40 C39 H32 119.7
C39 C40 H33 120.3
C41 C40 H33 120.3
C40 C41 H34 119.7
C42 C41 H34 120.1
C37 C42 H35 119.3
C41 C42 H35 119.5
C43 C44 H36 119.5
C45 C44 H36 120.3
C44 C45 H37 120.1
C46 C45 H37 119.4
C45 C46 H38 120.2
C47 C46 H38 120.2
C46 C47 H39 119.4
C48 C47 H39 119.4
C43 C48 H40 119.7
C47 C48 H40 120.9
P1 C49 H41 109.6
P1 C49 H42 109.8
C50 C49 H41 110.2
C50 C49 H42 109.7
H41 C49 H42 109.5
P2 C50 H43 109.0
P2 C50 H44 109.4
C49 C50 H43 109.5
C49 C50 H44 109.2
H43 C50 H44 109.5
C51 C52 H45 119.4
C53 C52 H45 119.9
C52 C53 H46 121.0
C54 C53 H46 119.7
C53 C54 H47 119.8
C55 C54 H47 119.4
C54 C55 H48 119.3
C56 C55 H48 120.4
C51 C56 H49 119.9
C55 C56 H49 120.4
C57 C58 H50 119.3
C59 C58 H50 120.1
C58 C59 H51 119.5
C60 C59 H51 120.1
C59 C60 H52 119.8
C61 C60 H52 120.2
C60 C61 H53 119.7
C62 C61 H53 120.0
C57 C62 H54 119.6
C61 C62 H54 120.1
C63 C64 H55 118.9
C65 C64 H55 120.0
C64 C65 H56 119.3
C66 C65 H56 120.1
C65 C66 H57 120.8
C67 C66 H57 119.9
C66 C67 H58 120.1
C68 C67 H58 119.5
C63 C68 H59 119.8
C67 C68 H59 120.1
C69 C70 H60 119.9
C71 C70 H60 120.6
C70 C71 H61 119.9
C72 C71 H61 119.9
C71 C72 H62 120.1
C73 C72 H62 120.2
C72 C73 H63 120.0
C74 C73 H63 120.1
C69 C74 H64 119.1
C73 C74 H64 119.9
P3 C75 H65 109.4
P3 C75 H66 109.1
C76 C75 H65 108.9
C76 C75 H66 109.8
H65 C75 H66 109.5
P4 C76 H67 108.7
P4 C76 H68 109.1
C75 C76 H67 108.5
C75 C76 H68 109.6
H67 C76 H68 109.5
O1 C77 H69 110.4
O1 C77 H70 111.8
C78 C77 H69 112.7
C78 C77 H70 109.7
H69 C77 H70 109.5
C77 C78 H71 110.4
C77 C78 H72 112.9
C79 C78 H71 110.6
C79 C78 H72 114.0
H71 C78 H72 109.5
C78 C79 H73 109.7
C78 C79 H74 107.8
C80 C79 H73 110.6
C80 C79 H74 109.5
H73 C79 H74 109.5
O1 C80 H75 110.4
O1 C80 H76 109.3
C79 C80 H75 110.0
C79 C80 H76 109.3
H75 C80 H76 109.5

loop_
_geom_bond_atom_site_label_1
_geom_bond_atom_site_label_2
_geom_bond_distance
Pt1 P1 2.3087(13)
Pt1 P2 2.3033(14)
Pt1 Si1 2.3741(14)
Pt1 Si2 2.3890(13)
Pt2 P3 2.3067(13)
Pt2 P4 2.3168(13)
Pt2 Si1 2.3908(13)
Pt2 Si2 2.3954(14)
P1 C25 1.826(5)
P1 C31 1.834(6)
P1 C49 1.858(6)
P2 C37 1.822(5)
P2 C43 1.830(5)
P2 C50 1.862(5)
P3 C51 1.820(5)
P3 C57 1.830(6)
P3 C75 1.844(5)
P4 C63 1.841(5)
P4 C69 1.831(4)
P4 C76 1.853(5)
Si1 Si2 2.6460(19)
Si1 C1 1.893(5)
Si1 C7 1.883(5)
Si2 C13 1.893(5)
Si2 C19 1.910(5)
O1 C77 1.554(13)
O1 C80 1.539(13)
C1 C2 1.397(8)
C1 C6 1.407(7)
C2 C3 1.394(8)
C3 C4 1.378(9)
C4 C5 1.382(10)
C5 C6 1.397(9)
C7 C8 1.406(7)
C7 C12 1.405(8)
C8 C9 1.397(9)
C9 C10 1.366(10)
C10 C11 1.379(10)
C11 C12 1.379(8)
C13 C14 1.402(8)
C13 C18 1.410(7)
C14 C15 1.383(8)
C15 C16 1.385(8)
C16 C17 1.370(9)
C17 C18 1.389(8)
C19 C20 1.397(8)
C19 C24 1.384(7)
C20 C21 1.405(9)
C21 C22 1.370(10)
C22 C23 1.384(9)
C23 C24 1.382(8)
C25 C26 1.384(8)
C25 C30 1.401(8)
C26 C27 1.392(8)
C27 C28 1.383(10)
C28 C29 1.384(10)
C29 C30 1.372(8)
C31 C32 1.384(8)
C31 C36 1.389(7)
C32 C33 1.382(11)
C33 C34 1.362(9)
C34 C35 1.385(10)
C35 C36 1.392(9)
C37 C38 1.394(8)
C37 C42 1.393(8)
C38 C39 1.388(8)
C39 C40 1.385(9)
C40 C41 1.379(9)
C41 C42 1.387(9)
C43 C44 1.391(8)
C43 C48 1.394(8)
C44 C45 1.386(8)
C45 C46 1.377(9)
C46 C47 1.361(10)
C47 C48 1.394(7)
C49 C50 1.527(7)
C51 C52 1.396(9)
C51 C56 1.394(8)
C52 C53 1.394(8)
C53 C54 1.382(9)
C54 C55 1.379(10)
C55 C56 1.395(7)
C57 C58 1.380(8)
C57 C62 1.402(9)
C58 C59 1.391(9)
C59 C60 1.370(9)
C60 C61 1.364(9)
C61 C62 1.388(9)
C63 C64 1.379(7)
C63 C68 1.400(8)
C64 C65 1.376(9)
C65 C66 1.368(9)
C66 C67 1.396(9)
C67 C68 1.373(9)
C69 C70 1.386(8)
C69 C74 1.380(7)
C70 C71 1.396(7)
C71 C72 1.388(9)
C72 C73 1.385(9)
C73 C74 1.375(7)
C75 C76 1.534(6)
C77 C78 1.403(15)
C78 C79 1.55(2)
C79 C80 1.276(18)
C2 H1 0.950
C3 H2 0.950
C4 H3 0.950
C5 H4 0.950
C6 H5 0.950
C8 H6 0.950
C9 H7 0.950
C10 H8 0.950
C11 H9 0.950
C12 H10 0.950
C14 H11 0.950
C15 H12 0.950
C16 H13 0.950
C17 H14 0.950
C18 H15 0.950
C20 H16 0.950
C21 H17 0.950
C22 H18 0.950
C23 H19 0.950
C24 H20 0.950
C26 H21 0.950
C27 H22 0.950
C28 H23 0.950
C29 H24 0.950
C30 H25 0.950
C32 H26 0.950
C33 H27 0.950
C34 H28 0.950
C35 H29 0.950
C36 H30 0.950
C38 H31 0.950
C39 H32 0.950
C40 H33 0.950
C41 H34 0.950
C42 H35 0.950
C44 H36 0.950
C45 H37 0.950
C46 H38 0.950
C47 H39 0.950
C48 H40 0.950
C49 H41 0.950
C49 H42 0.950
C50 H43 0.950
C50 H44 0.950
C52 H45 0.950
C53 H46 0.950
C54 H47 0.950
C55 H48 0.950
C56 H49 0.950
C58 H50 0.950
C59 H51 0.950
C60 H52 0.950
C61 H53 0.950
C62 H54 0.950
C64 H55 0.950
C65 H56 0.950
C66 H57 0.950
C67 H58 0.950
C68 H59 0.950
C70 H60 0.950
C71 H61 0.950
C72 H62 0.950
C73 H63 0.950
C74 H64 0.950
C75 H65 0.950
C75 H66 0.950
C76 H67 0.950
C76 H68 0.950
C77 H69 0.950
C77 H70 0.950
C78 H71 0.950
C78 H72 0.950
C79 H73 0.950
C79 H74 0.950
C80 H75 0.950
C80 H76 0.950
